data_1555387
loop_
_publ_author_name
'Chingle, Ramesh'
'Lubell, William D.'

_publ_section_title
;
 Azopeptides: Synthesis and Pericyclic Chemistry.
;
_journal_issue 21
_journal_name_full 'Organic letters'
_journal_page_first 5400
_journal_page_last 5403
_journal_paper_doi 10.1021/acs.orglett.5b02723
_journal_volume 17
_journal_year 2015
_chemical_absolute_configuration rmad
_chemical_formula_moiety 'C33 H34 N4 O4, C4 H8 O2'
_chemical_formula_sum 'C37 H42 N4 O6'
_chemical_formula_weight 638.74
_space_group_crystal_system orthorhombic
_space_group_IT_number 19
_space_group_name_Hall 'P 2ac 2ab'
_space_group_name_H-M_alt 'P 21 21 21'
_atom_sites_solution_hydrogens mixed
_atom_sites_solution_primary direct
_audit_creation_date 2014-09-05
_audit_creation_method
;
Olex2 1.2
(compiled 2014.08.28 svn.r2986 for OlexSys, GUI svn.r4874)
;
_cell_angle_alpha 90
_cell_angle_beta 90
_cell_angle_gamma 90
_cell_formula_units_Z 4
_cell_length_a 7.8202(5)
_cell_length_b 15.4330(9)
_cell_length_c 28.4386(17)
_cell_measurement_reflns_used 9117
_cell_measurement_temperature 100
_cell_measurement_theta_max 60.825
_cell_measurement_theta_min 2.835
_cell_volume 3432.2(4)
_computing_cell_refinement 'SAINT v8.34A (Bruker, 2013)'
_computing_data_collection
;
APEX 2 (2013) Bruker AXS Inc., Madison, WI 53719-1173.
;
_computing_data_reduction 'SAINT v8.34A (Bruker, 2013)'
_computing_molecular_graphics 'Olex2 (Dolomanov et al., 2009)'
_computing_publication_material 'Olex2 (Dolomanov et al., 2009)'
_computing_structure_refinement 'XL (Sheldrick, 2008)'
_computing_structure_solution 'XT (Sheldrick, 2008)'
_diffrn_ambient_temperature 100
_diffrn_detector 'CMOS Area detector'
_diffrn_detector_area_resol_mean 10.24
_diffrn_detector_type 'Bruker Photon 100 CMOS Detector'
_diffrn_measured_fraction_theta_full 1.000
_diffrn_measured_fraction_theta_max 0.998
_diffrn_measurement_device 'k-geometry diffractometer'
_diffrn_measurement_device_type 'Bruker Venture Metaljet'
_diffrn_measurement_method '\w and \f scans'
_diffrn_radiation_collimation 'Focusing mirrors'
_diffrn_radiation_monochromator 'Helios MX Mirror Optics'
_diffrn_radiation_probe x-ray
_diffrn_radiation_type GaK\a
_diffrn_radiation_wavelength 1.34139
_diffrn_reflns_av_R_equivalents 0.0541
_diffrn_reflns_av_unetI/netI 0.0347
_diffrn_reflns_Laue_measured_fraction_full 1.000
_diffrn_reflns_Laue_measured_fraction_max 0.998
_diffrn_reflns_limit_h_max 9
_diffrn_reflns_limit_h_min -10
_diffrn_reflns_limit_k_max 20
_diffrn_reflns_limit_k_min -20
_diffrn_reflns_limit_l_max 36
_diffrn_reflns_limit_l_min -36
_diffrn_reflns_number 49840
_diffrn_reflns_point_group_measured_fraction_full 1.000
_diffrn_reflns_point_group_measured_fraction_max 0.997
_diffrn_reflns_theta_full 53.594
_diffrn_reflns_theta_max 60.793
_diffrn_reflns_theta_min 2.704
_diffrn_source 'Metal Jet'
_diffrn_source_target Ga
_diffrn_source_type 'Gallium Liquid Metal Jet Source'
_exptl_absorpt_coefficient_mu 0.439
_exptl_absorpt_correction_T_max 0.7519
_exptl_absorpt_correction_T_min 0.6026
_exptl_absorpt_correction_type multi-scan
_exptl_absorpt_process_details
;
SADABS-2014/2 (Bruker,2014) was used for absorption correction.
wR2(int) was 0.1259 before and 0.0917 after correction.
The Ratio of minimum to maximum transmission is 0.8014.
The \l/2 correction factor is 0.00150.
;
_exptl_crystal_colour colourless
_exptl_crystal_colour_primary colourless
_exptl_crystal_density_diffrn 1.236
_exptl_crystal_description block
_exptl_crystal_F_000 1360
_exptl_crystal_size_max 0.25
_exptl_crystal_size_mid 0.09
_exptl_crystal_size_min 0.03
_refine_diff_density_max 0.449
_refine_diff_density_min -0.234
_refine_diff_density_rms 0.047
_refine_ls_abs_structure_details
;
 Flack x determined using 3168 quotients [(I+)-(I-)]/[(I+)+(I-)]
 (Parsons, Flack and Wagner, Acta Cryst. B69 (2013) 249-259).
;
_refine_ls_abs_structure_Flack 0.11(5)
_refine_ls_extinction_method none
_refine_ls_goodness_of_fit_ref 1.022
_refine_ls_hydrogen_treatment mixed
_refine_ls_matrix_type full
_refine_ls_number_parameters 445
_refine_ls_number_reflns 7899
_refine_ls_number_restraints 4
_refine_ls_restrained_S_all 1.022
_refine_ls_R_factor_all 0.0460
_refine_ls_R_factor_gt 0.0437
_refine_ls_shift/su_max 0.000
_refine_ls_shift/su_mean 0.000
_refine_ls_structure_factor_coef Fsqd
_refine_ls_weighting_details 'w=1/[\s^2^(Fo^2^)+(0.0788P)^2^+0.5531P] where P=(Fo^2^+2Fc^2^)/3'
_refine_ls_weighting_scheme calc
_refine_ls_wR_factor_gt 0.1225
_refine_ls_wR_factor_ref 0.1248
_reflns_Friedel_coverage 0.773
_reflns_Friedel_fraction_full 1.000
_reflns_Friedel_fraction_max 0.996
_reflns_number_gt 7467
_reflns_number_total 7899
_reflns_threshold_expression 'I > 2\s(I)'
_cod_data_source_file ol5b02723_si_003.cif
_cod_data_source_block lube78
_cod_depositor_comments
;
The following automatic conversions were performed:

data item '_diffrn_radiation_probe' value 'X-ray' was changed to
'x-ray' in accordance with the
/home/saulius/struct/COD-crude-data/automatic-downloads/DataCite-retrospective/ACS/depositions/lib/dictionaries/cif_core.dic
dictionary named 'cif_core.dic' version 2.4.2 last updated on
2011-04-26.

Automatic conversion script
Id: cif_fix_values 6909 2019-04-08 15:41:33Z antanas 
;
_cod_database_code 1555387
_shelxl_version_number 2014-3
_shelx_space_group_comment
;
The symmetry employed for this shelxl refinement is uniquely defined
by the following loop, which should always be used as a source of
symmetry information in preference to the above space-group names.
They are only intended as comments.
;
_shelx_estimated_absorpt_t_max 0.987
_shelx_estimated_absorpt_t_min 0.898
_olex2_refinement_description
;
1. Fixed Uiso
 At 1.2 times of:
  All C(H) groups, All C(H,H) groups
 At 1.5 times of:
  All C(H,H,H) groups
2. Restrained distances
 C42-O42A \\sim C42-O42B
 with sigma of 0.02
 O42A-C43A \\sim O42B-C43B
 with sigma of 0.02
 C43A-C44A \\sim C43B-C44B
 with sigma of 0.02
3. Uiso/Uaniso restraints and constraints
Uanis(O42A) = Uanis(O42B)
Uanis(C43A) = Uanis(C43B)
Uanis(C44A) = Uanis(C44B)
4. Same fragment restrains
{O42A, C43A, C44A}
as
{O42B, C43B, C44B}
5. Others
 Sof(O42B)=Sof(C43B)=Sof(H43C)=Sof(H43D)=Sof(C44B)=Sof(H44D)=Sof(H44E)=
 Sof(H44F)=1-FVAR(1)
 Sof(O42A)=Sof(C43A)=Sof(H43A)=Sof(H43B)=Sof(C44A)=Sof(H44A)=Sof(H44B)=
 Sof(H44C)=FVAR(1)
6.a Ternary CH refined with riding coordinates:
 C1(H1A), C3(H3), C28(H28)
6.b Secondary CH2 refined with riding coordinates:
 C4(H4A,H4B), C5(H5A,H5B), C6(H6A,H6B), C9(H9A,H9B), C31(H31A,H31B), C43A(H43A,
 H43B), C43B(H43C,H43D)
6.c Aromatic/amide H refined with riding coordinates:
 C11(H11), C12(H12), C13(H13), C14(H14), C15(H15), C17(H17), C18(H18),
 C19(H19), C20(H20), C21(H21), C23(H23), C24(H24), C25(H25), C26(H26), C27(H27),
  C29(H29), C30(H30), C32(H32), C33(H33)
6.d Idealised Me refined as rotating group:
 C41(H41A,H41B,H41C), C44A(H44A,H44B,H44C), C44B(H44D,H44E,H44F)
;
_olex2_submission_special_instructions 'No special instructions were received'

loop_
_space_group_symop_operation_xyz
'x, y, z'
'-x+1/2, -y, z+1/2'
'-x, y+1/2, -z+1/2'
'x+1/2, -y+1/2, -z'

loop_
_atom_site_label
_atom_site_type_symbol
_atom_site_fract_x
_atom_site_fract_y
_atom_site_fract_z
_atom_site_U_iso_or_equiv
_atom_site_adp_type
_atom_site_occupancy
_atom_site_site_symmetry_order
_atom_site_calc_flag
_atom_site_refinement_flags_posn
_atom_site_refinement_flags_occupancy
_atom_site_disorder_assembly
_atom_site_disorder_group
O1 O 1.0872(2) 0.90266(9) 0.71863(6) 0.0419(4) Uani 1 1 d . . . .
O2 O 0.70904(19) 0.73983(9) 0.75679(6) 0.0386(3) Uani 1 1 d . . . .
O3 O 0.8536(2) 0.61860(10) 0.65666(6) 0.0407(4) Uani 1 1 d . . . .
O4 O 0.9474(2) 0.47933(11) 0.65815(6) 0.0447(4) Uani 1 1 d . . . .
N1 N 1.0373(2) 0.78161(11) 0.67708(6) 0.0321(4) Uani 1 1 d . . . .
H1 H 1.006(4) 0.736(2) 0.6767(11) 0.049(8) Uiso 1 1 d . . . .
N2 N 0.9787(2) 0.68503(10) 0.75742(6) 0.0297(3) Uani 1 1 d . . . .
N3 N 0.7430(2) 0.59414(10) 0.74790(6) 0.0323(4) Uani 1 1 d . . . .
N4 N 0.8389(2) 0.53473(11) 0.72242(7) 0.0327(4) Uani 1 1 d . . . .
H4 H 0.858(4) 0.487(2) 0.7347(10) 0.046(8) Uiso 1 1 d . . . .
C1 C 1.0578(3) 0.82697(13) 0.63234(7) 0.0338(4) Uani 1 1 d . . . .
H1A H 1.1493 0.8714 0.6370 0.041 Uiso 1 1 calc R . . .
C2 C 1.0551(3) 0.82425(12) 0.71764(7) 0.0316(4) Uani 1 1 d . . . .
C3 C 1.0469(3) 0.77290(12) 0.76299(7) 0.0309(4) Uani 1 1 d . . . .
H3 H 0.9762 0.8052 0.7865 0.037 Uiso 1 1 calc R . . .
C4 C 1.2273(3) 0.75823(15) 0.78318(8) 0.0381(4) Uani 1 1 d . . . .
H4A H 1.3125 0.7504 0.7578 0.046 Uiso 1 1 calc R . . .
H4B H 1.2629 0.8072 0.8034 0.046 Uiso 1 1 calc R . . .
C5 C 1.2047(3) 0.67514(16) 0.81175(8) 0.0398(5) Uani 1 1 d . . . .
H5A H 1.1481 0.6870 0.8422 0.048 Uiso 1 1 calc R . . .
H5B H 1.3160 0.6466 0.8176 0.048 Uiso 1 1 calc R . . .
C6 C 1.0909(3) 0.61971(13) 0.77993(8) 0.0351(4) Uani 1 1 d . . . .
H6A H 1.1597 0.5881 0.7562 0.042 Uiso 1 1 calc R . . .
H6B H 1.0235 0.5775 0.7985 0.042 Uiso 1 1 calc R . . .
C7 C 0.8047(3) 0.67735(12) 0.75402(7) 0.0301(4) Uani 1 1 d . . . .
C8 C 0.8753(3) 0.55091(13) 0.67719(8) 0.0354(4) Uani 1 1 d . . . .
C9 C 0.9887(3) 0.4876(2) 0.60850(9) 0.0510(6) Uani 1 1 d . . . .
H9A H 1.0760 0.4439 0.6000 0.061 Uiso 1 1 calc R . . .
H9B H 1.0378 0.5457 0.6026 0.061 Uiso 1 1 calc R . . .
C10 C 0.8326(3) 0.47522(16) 0.57794(8) 0.0453(5) Uani 1 1 d . . . .
C11 C 0.8095(4) 0.52685(19) 0.53874(12) 0.0591(7) Uani 1 1 d . . . .
H11 H 0.8886 0.5721 0.5324 0.071 Uiso 1 1 calc R . . .
C12 C 0.6722(5) 0.5137(2) 0.50825(13) 0.0693(9) Uani 1 1 d . . . .
H12 H 0.6612 0.5484 0.4808 0.083 Uiso 1 1 calc R . . .
C13 C 0.5544(5) 0.4515(2) 0.51772(12) 0.0626(8) Uani 1 1 d . . . .
H13 H 0.4592 0.4433 0.4974 0.075 Uiso 1 1 calc R . . .
C14 C 0.5743(5) 0.4008(2) 0.55689(13) 0.0725(9) Uani 1 1 d . . . .
H14 H 0.4915 0.3575 0.5638 0.087 Uiso 1 1 calc R . . .
C15 C 0.7141(5) 0.4115(2) 0.58686(11) 0.0665(8) Uani 1 1 d . . . .
H15 H 0.7273 0.3748 0.6134 0.080 Uiso 1 1 calc R . . .
C16 C 1.1238(3) 0.76352(13) 0.59541(8) 0.0358(4) Uani 1 1 d . . . .
C17 C 1.0560(4) 0.75917(16) 0.55041(8) 0.0435(5) Uani 1 1 d . . . .
H17 H 0.9630 0.7956 0.5421 0.052 Uiso 1 1 calc R . . .
C18 C 1.1227(4) 0.70195(18) 0.51728(9) 0.0540(6) Uani 1 1 d . . . .
H18 H 1.0744 0.6997 0.4867 0.065 Uiso 1 1 calc R . . .
C19 C 1.2571(4) 0.64885(17) 0.52833(10) 0.0528(7) Uani 1 1 d . . . .
H19 H 1.3007 0.6093 0.5057 0.063 Uiso 1 1 calc R . . .
C20 C 1.3291(4) 0.65320(18) 0.57278(10) 0.0535(7) Uani 1 1 d . . . .
H20 H 1.4239 0.6174 0.5805 0.064 Uiso 1 1 calc R . . .
C21 C 1.2625(3) 0.71001(16) 0.60623(9) 0.0466(5) Uani 1 1 d . . . .
H21 H 1.3120 0.7124 0.6367 0.056 Uiso 1 1 calc R . . .
C22 C 0.8966(3) 0.87549(13) 0.61848(7) 0.0350(4) Uani 1 1 d . . . .
C23 C 0.9066(3) 0.96246(14) 0.60563(8) 0.0417(5) Uani 1 1 d . . . .
H23 H 1.0140 0.9912 0.6063 0.050 Uiso 1 1 calc R . . .
C24 C 0.7612(4) 1.00775(16) 0.59186(9) 0.0494(6) Uani 1 1 d . . . .
H24 H 0.7699 1.0671 0.5832 0.059 Uiso 1 1 calc R . . .
C25 C 0.6053(4) 0.96711(18) 0.59070(9) 0.0501(6) Uani 1 1 d . . . .
H25 H 0.5064 0.9978 0.5807 0.060 Uiso 1 1 calc R . . .
C26 C 0.5928(3) 0.88025(18) 0.60432(9) 0.0478(5) Uani 1 1 d . . . .
H26 H 0.4847 0.8521 0.6043 0.057 Uiso 1 1 calc R . . .
C27 C 0.7380(3) 0.83518(14) 0.61789(8) 0.0406(5) Uani 1 1 d . . . .
H27 H 0.7288 0.7761 0.6269 0.049 Uiso 1 1 calc R . . .
C28 C 0.5555(3) 0.58035(13) 0.74690(9) 0.0363(4) Uani 1 1 d . . . .
H28 H 0.5008 0.6304 0.7634 0.044 Uiso 1 1 calc R . . .
C29 C 0.4871(3) 0.57805(16) 0.69765(10) 0.0451(5) Uani 1 1 d . . . .
H29 H 0.5103 0.6258 0.6775 0.054 Uiso 1 1 calc R . . .
C30 C 0.3961(4) 0.51299(18) 0.68088(10) 0.0502(6) Uani 1 1 d . . . .
H30 H 0.3590 0.5161 0.6491 0.060 Uiso 1 1 calc R . . .
C31 C 0.3478(4) 0.43481(16) 0.70890(10) 0.0503(6) Uani 1 1 d . . . .
H31A H 0.2216 0.4315 0.7110 0.060 Uiso 1 1 calc R . . .
H31B H 0.3883 0.3823 0.6923 0.060 Uiso 1 1 calc R . . .
C32 C 0.4200(3) 0.43536(14) 0.75715(9) 0.0407(5) Uani 1 1 d . . . .
H32 H 0.3980 0.3869 0.7768 0.049 Uiso 1 1 calc R . . .
C33 C 0.5134(3) 0.49953(14) 0.77431(8) 0.0372(4) Uani 1 1 d . . . .
H33 H 0.5561 0.4944 0.8055 0.045 Uiso 1 1 calc R . . .
O41 O -0.0589(4) 0.21568(18) 0.56310(10) 0.0796(7) Uani 1 1 d . . . .
C41 C 0.0566(5) 0.3160(3) 0.50598(12) 0.0717(9) Uani 1 1 d . . . .
H41A H 0.1341 0.2902 0.4828 0.108 Uiso 1 1 calc GR . . .
H41B H 0.0960 0.3745 0.5139 0.108 Uiso 1 1 calc GR . . .
H41C H -0.0591 0.3190 0.4928 0.108 Uiso 1 1 calc GR . . .
C42 C 0.0547(4) 0.26180(19) 0.54905(10) 0.0541(6) Uani 1 1 d . . . .
O42A O 0.1978(17) 0.2822(6) 0.5750(4) 0.057(2) Uani 0.527(5) 1 d . P A 1
C43A C 0.2200(9) 0.2391(5) 0.6202(2) 0.0644(13) Uani 0.527(5) 1 d . P A 1
H43A H 0.1063 0.2294 0.6346 0.077 Uiso 0.527(5) 1 calc R P A 1
H43B H 0.2859 0.2774 0.6414 0.077 Uiso 0.527(5) 1 calc R P A 1
C44A C 0.3089(10) 0.1556(4) 0.6161(2) 0.0634(12) Uani 0.527(5) 1 d . P A 1
H44A H 0.2488 0.1188 0.5934 0.095 Uiso 0.527(5) 1 calc GR P A 1
H44B H 0.3106 0.1268 0.6468 0.095 Uiso 0.527(5) 1 calc GR P A 1
H44C H 0.4264 0.1653 0.6054 0.095 Uiso 0.527(5) 1 calc GR P A 1
O42B O 0.207(2) 0.2571(7) 0.5702(5) 0.057(2) Uani 0.473(5) 1 d . P A 2
C43B C 0.2175(10) 0.1911(6) 0.6060(3) 0.0644(13) Uani 0.473(5) 1 d . P A 2
H43C H 0.1971 0.1333 0.5920 0.077 Uiso 0.473(5) 1 calc R P A 2
H43D H 0.1300 0.2014 0.6305 0.077 Uiso 0.473(5) 1 calc R P A 2
C44B C 0.3915(10) 0.1950(5) 0.6269(2) 0.0634(12) Uani 0.473(5) 1 d . P A 2
H44D H 0.4756 0.1751 0.6038 0.095 Uiso 0.473(5) 1 calc GR P A 2
H44E H 0.3961 0.1576 0.6548 0.095 Uiso 0.473(5) 1 calc GR P A 2
H44F H 0.4174 0.2548 0.6360 0.095 Uiso 0.473(5) 1 calc GR P A 2

loop_
_atom_site_aniso_label
_atom_site_aniso_U_11
_atom_site_aniso_U_22
_atom_site_aniso_U_33
_atom_site_aniso_U_23
_atom_site_aniso_U_13
_atom_site_aniso_U_12
O1 0.0587(10) 0.0201(6) 0.0468(8) -0.0030(6) -0.0072(7) -0.0082(6)
O2 0.0355(7) 0.0210(6) 0.0593(9) -0.0011(6) -0.0018(7) 0.0041(5)
O3 0.0532(9) 0.0298(7) 0.0390(7) 0.0029(6) -0.0013(7) -0.0079(7)
O4 0.0510(9) 0.0406(8) 0.0424(8) -0.0084(7) 0.0012(7) 0.0042(7)
N1 0.0467(9) 0.0176(7) 0.0320(8) 0.0014(6) -0.0021(7) -0.0071(7)
N2 0.0339(8) 0.0201(7) 0.0350(8) 0.0017(6) -0.0016(7) 0.0020(6)
N3 0.0338(8) 0.0184(7) 0.0448(9) 0.0016(6) 0.0035(7) 0.0023(6)
N4 0.0404(9) 0.0183(7) 0.0393(9) 0.0020(7) 0.0026(7) 0.0042(6)
C1 0.0426(10) 0.0236(9) 0.0351(9) 0.0039(7) -0.0006(8) -0.0078(8)
C2 0.0342(9) 0.0221(8) 0.0384(10) -0.0011(7) -0.0048(8) -0.0034(7)
C3 0.0354(9) 0.0244(8) 0.0330(9) -0.0022(7) -0.0015(8) 0.0000(7)
C4 0.0371(10) 0.0383(11) 0.0390(10) -0.0033(9) -0.0060(9) -0.0004(9)
C5 0.0385(10) 0.0437(12) 0.0373(10) 0.0052(9) -0.0021(9) 0.0086(9)
C6 0.0372(10) 0.0290(9) 0.0391(10) 0.0059(8) -0.0012(8) 0.0077(8)
C7 0.0364(9) 0.0202(8) 0.0336(9) 0.0027(7) 0.0004(8) 0.0010(7)
C8 0.0378(10) 0.0284(9) 0.0400(10) -0.0039(8) -0.0038(8) -0.0044(8)
C9 0.0510(14) 0.0576(15) 0.0444(12) -0.0120(11) 0.0044(10) -0.0031(12)
C10 0.0530(13) 0.0408(12) 0.0420(11) -0.0116(9) 0.0033(10) -0.0022(10)
C11 0.0635(16) 0.0427(14) 0.0711(17) 0.0061(13) -0.0021(14) -0.0025(12)
C12 0.079(2) 0.0582(17) 0.0704(19) 0.0086(15) -0.0110(17) 0.0108(16)
C13 0.0673(18) 0.0571(17) 0.0633(17) -0.0137(14) -0.0158(15) 0.0056(15)
C14 0.077(2) 0.070(2) 0.0711(19) -0.0002(16) -0.0102(17) -0.0315(18)
C15 0.079(2) 0.0665(19) 0.0539(15) 0.0061(14) -0.0088(15) -0.0216(17)
C16 0.0436(11) 0.0244(9) 0.0393(10) 0.0056(8) 0.0062(9) -0.0048(8)
C17 0.0540(13) 0.0372(11) 0.0391(11) 0.0011(9) 0.0033(10) 0.0023(10)
C18 0.0721(17) 0.0490(14) 0.0408(12) -0.0053(10) 0.0080(12) -0.0021(13)
C19 0.0706(17) 0.0361(12) 0.0517(13) 0.0014(10) 0.0255(13) 0.0001(12)
C20 0.0587(15) 0.0417(13) 0.0600(15) 0.0131(11) 0.0189(12) 0.0107(11)
C21 0.0509(13) 0.0420(12) 0.0469(12) 0.0110(10) 0.0060(10) 0.0045(10)
C22 0.0489(11) 0.0257(9) 0.0304(9) 0.0000(7) -0.0002(8) -0.0004(8)
C23 0.0600(14) 0.0260(9) 0.0392(10) 0.0015(8) -0.0014(10) -0.0030(9)
C24 0.0732(17) 0.0310(10) 0.0441(12) -0.0011(9) -0.0020(11) 0.0118(11)
C25 0.0606(15) 0.0445(13) 0.0451(13) -0.0063(10) -0.0052(11) 0.0174(12)
C26 0.0478(13) 0.0461(13) 0.0495(13) -0.0056(11) 0.0019(11) 0.0009(11)
C27 0.0483(12) 0.0304(10) 0.0432(11) 0.0000(8) 0.0001(10) -0.0026(9)
C28 0.0331(9) 0.0224(8) 0.0536(12) 0.0033(8) 0.0043(9) 0.0004(7)
C29 0.0374(11) 0.0354(11) 0.0624(15) 0.0174(10) -0.0055(10) -0.0019(9)
C30 0.0495(13) 0.0472(13) 0.0539(14) 0.0122(11) -0.0121(11) -0.0048(11)
C31 0.0564(14) 0.0327(11) 0.0618(15) 0.0039(10) -0.0127(12) -0.0095(10)
C32 0.0423(11) 0.0261(9) 0.0537(13) 0.0077(9) 0.0016(10) -0.0036(8)
C33 0.0403(10) 0.0293(10) 0.0421(11) 0.0035(8) 0.0044(9) -0.0029(8)
O41 0.0740(15) 0.0754(16) 0.0894(17) 0.0057(14) -0.0019(14) -0.0155(13)
C41 0.077(2) 0.081(2) 0.0565(16) 0.0048(16) -0.0004(15) 0.0236(19)
C42 0.0529(14) 0.0507(14) 0.0587(15) -0.0052(12) 0.0006(12) 0.0014(13)
O42A 0.0564(17) 0.060(5) 0.056(2) 0.010(4) -0.0020(18) -0.003(4)
C43A 0.058(2) 0.080(4) 0.055(3) 0.006(2) 0.000(2) -0.009(3)
C44A 0.071(3) 0.067(3) 0.051(2) 0.009(2) -0.009(2) 0.010(2)
O42B 0.0564(17) 0.060(5) 0.056(2) 0.010(4) -0.0020(18) -0.003(4)
C43B 0.058(2) 0.080(4) 0.055(3) 0.006(2) 0.000(2) -0.009(3)
C44B 0.071(3) 0.067(3) 0.051(2) 0.009(2) -0.009(2) 0.010(2)

loop_
_atom_type_symbol
_atom_type_description
_atom_type_scat_dispersion_real
_atom_type_scat_dispersion_imag
_atom_type_scat_source
C C 0.0150 0.0070 'International Tables Vol C Tables 4.2.6.8 and 6.1.1.4'
H H 0.0000 0.0000 'International Tables Vol C Tables 4.2.6.8 and 6.1.1.4'
N N 0.0250 0.0140 'International Tables Vol C Tables 4.2.6.8 and 6.1.1.4'
O O 0.0410 0.0250 'International Tables Vol C Tables 4.2.6.8 and 6.1.1.4'

loop_
_geom_angle_atom_site_label_1
_geom_angle_atom_site_label_2
_geom_angle_atom_site_label_3
_geom_angle
C8 O4 C9 114.2(2)
C1 N1 H1 118(2)
C2 N1 H1 121(2)
C2 N1 C1 120.32(16)
C3 N2 C6 111.53(16)
C7 N2 C3 116.70(16)
C7 N2 C6 124.07(16)
N4 N3 C28 115.46(17)
C7 N3 N4 119.36(17)
C7 N3 C28 118.75(16)
N3 N4 H4 118(2)
C8 N4 N3 119.48(17)
C8 N4 H4 122(2)
N1 C1 H1A 106.9
N1 C1 C16 109.22(16)
N1 C1 C22 111.79(18)
C16 C1 H1A 106.9
C22 C1 H1A 106.9
C22 C1 C16 114.75(18)
O1 C2 N1 121.56(19)
O1 C2 C3 120.06(18)
N1 C2 C3 118.24(16)
N2 C3 C2 114.03(16)
N2 C3 H3 109.3
N2 C3 C4 103.74(16)
C2 C3 H3 109.3
C2 C3 C4 110.86(17)
C4 C3 H3 109.3
C3 C4 H4A 111.3
C3 C4 H4B 111.3
H4A C4 H4B 109.2
C5 C4 C3 102.45(17)
C5 C4 H4A 111.3
C5 C4 H4B 111.3
C4 C5 H5A 111.2
C4 C5 H5B 111.2
C4 C5 C6 102.82(17)
H5A C5 H5B 109.1
C6 C5 H5A 111.2
C6 C5 H5B 111.2
N2 C6 C5 102.68(16)
N2 C6 H6A 111.2
N2 C6 H6B 111.2
C5 C6 H6A 111.2
C5 C6 H6B 111.2
H6A C6 H6B 109.1
O2 C7 N2 122.34(18)
O2 C7 N3 121.81(19)
N2 C7 N3 115.84(17)
O3 C8 O4 124.8(2)
O3 C8 N4 126.5(2)
N4 C8 O4 108.68(18)
O4 C9 H9A 109.3
O4 C9 H9B 109.3
O4 C9 C10 111.6(2)
H9A C9 H9B 108.0
C10 C9 H9A 109.3
C10 C9 H9B 109.3
C11 C10 C9 119.8(3)
C15 C10 C9 121.9(3)
C15 C10 C11 118.2(3)
C10 C11 H11 119.4
C10 C11 C12 121.2(3)
C12 C11 H11 119.4
C11 C12 H12 119.9
C13 C12 C11 120.1(3)
C13 C12 H12 119.9
C12 C13 H13 120.4
C12 C13 C14 119.2(3)
C14 C13 H13 120.4
C13 C14 H14 119.4
C13 C14 C15 121.1(3)
C15 C14 H14 119.4
C10 C15 C14 120.0(3)
C10 C15 H15 120.0
C14 C15 H15 120.0
C17 C16 C1 122.5(2)
C17 C16 C21 118.1(2)
C21 C16 C1 119.3(2)
C16 C17 H17 119.6
C16 C17 C18 120.8(3)
C18 C17 H17 119.6
C17 C18 H18 119.6
C19 C18 C17 120.8(3)
C19 C18 H18 119.6
C18 C19 H19 120.3
C18 C19 C20 119.5(2)
C20 C19 H19 120.3
C19 C20 H20 120.0
C19 C20 C21 120.1(3)
C21 C20 H20 120.0
C16 C21 H21 119.6
C20 C21 C16 120.7(3)
C20 C21 H21 119.6
C23 C22 C1 119.8(2)
C27 C22 C1 121.61(18)
C27 C22 C23 118.6(2)
C22 C23 H23 119.6
C24 C23 C22 120.8(2)
C24 C23 H23 119.6
C23 C24 H24 119.9
C25 C24 C23 120.2(2)
C25 C24 H24 119.9
C24 C25 H25 120.2
C24 C25 C26 119.6(2)
C26 C25 H25 120.2
C25 C26 H26 120.0
C27 C26 C25 120.0(3)
C27 C26 H26 120.0
C22 C27 H27 119.7
C26 C27 C22 120.7(2)
C26 C27 H27 119.7
N3 C28 H28 107.7
N3 C28 C29 111.99(19)
N3 C28 C33 108.97(17)
C29 C28 H28 107.7
C29 C28 C33 112.67(18)
C33 C28 H28 107.7
C28 C29 H29 118.4
C30 C29 C28 123.2(2)
C30 C29 H29 118.4
C29 C30 H30 118.1
C29 C30 C31 123.9(2)
C31 C30 H30 118.1
C30 C31 H31A 109.0
C30 C31 H31B 109.0
H31A C31 H31B 107.8
C32 C31 C30 113.1(2)
C32 C31 H31A 109.0
C32 C31 H31B 109.0
C31 C32 H32 118.1
C33 C32 C31 123.7(2)
C33 C32 H32 118.1
C28 C33 H33 118.4
C32 C33 C28 123.3(2)
C32 C33 H33 118.4
H41A C41 H41B 109.5
H41A C41 H41C 109.5
H41B C41 H41C 109.5
C42 C41 H41A 109.5
C42 C41 H41B 109.5
C42 C41 H41C 109.5
O41 C42 C41 127.8(3)
O41 C42 O42A 123.8(6)
O41 C42 O42B 118.4(7)
O42A C42 C41 107.8(6)
O42B C42 C41 113.2(7)
C42 O42A C43A 117.7(10)
O42A C43A H43A 109.0
O42A C43A H43B 109.0
O42A C43A C44A 112.8(7)
H43A C43A H43B 107.8
C44A C43A H43A 109.0
C44A C43A H43B 109.0
C43A C44A H44A 109.5
C43A C44A H44B 109.5
C43A C44A H44C 109.5
H44A C44A H44B 109.5
H44A C44A H44C 109.5
H44B C44A H44C 109.5
C42 O42B C43B 114.0(11)
O42B C43B H43C 110.1
O42B C43B H43D 110.1
O42B C43B C44B 107.8(8)
H43C C43B H43D 108.5
C44B C43B H43C 110.1
C44B C43B H43D 110.1
C43B C44B H44D 109.5
C43B C44B H44E 109.5
C43B C44B H44F 109.5
H44D C44B H44E 109.5
H44D C44B H44F 109.5
H44E C44B H44F 109.5

loop_
_geom_bond_atom_site_label_1
_geom_bond_atom_site_label_2
_geom_bond_distance
O1 C2 1.236(2)
O2 C7 1.223(2)
O3 C8 1.209(3)
O4 C8 1.354(3)
O4 C9 1.454(3)
N1 H1 0.75(4)
N1 C1 1.461(2)
N1 C2 1.335(3)
N2 C3 1.466(2)
N2 C6 1.482(2)
N2 C7 1.370(3)
N3 N4 1.389(2)
N3 C7 1.383(2)
N3 C28 1.482(3)
N4 H4 0.82(3)
N4 C8 1.341(3)
C1 H1A 1.0000
C1 C16 1.526(3)
C1 C22 1.518(3)
C2 C3 1.515(3)
C3 H3 1.0000
C3 C4 1.540(3)
C4 H4A 0.9900
C4 H4B 0.9900
C4 C5 1.528(3)
C5 H5A 0.9900
C5 H5B 0.9900
C5 C6 1.530(3)
C6 H6A 0.9900
C6 H6B 0.9900
C9 H9A 0.9900
C9 H9B 0.9900
C9 C10 1.510(4)
C10 C11 1.382(4)
C10 C15 1.375(4)
C11 H11 0.9500
C11 C12 1.395(5)
C12 H12 0.9500
C12 C13 1.358(5)
C13 H13 0.9500
C13 C14 1.371(5)
C14 H14 0.9500
C14 C15 1.396(5)
C15 H15 0.9500
C16 C17 1.387(3)
C16 C21 1.398(3)
C17 H17 0.9500
C17 C18 1.393(4)
C18 H18 0.9500
C18 C19 1.369(5)
C19 H19 0.9500
C19 C20 1.386(5)
C20 H20 0.9500
C20 C21 1.395(4)
C21 H21 0.9500
C22 C23 1.393(3)
C22 C27 1.388(3)
C23 H23 0.9500
C23 C24 1.391(4)
C24 H24 0.9500
C24 C25 1.372(4)
C25 H25 0.9500
C25 C26 1.399(4)
C26 H26 0.9500
C26 C27 1.387(4)
C27 H27 0.9500
C28 H28 1.0000
C28 C29 1.500(4)
C28 C33 1.507(3)
C29 H29 0.9500
C29 C30 1.320(4)
C30 H30 0.9500
C30 C31 1.494(4)
C31 H31A 0.9900
C31 H31B 0.9900
C31 C32 1.484(4)
C32 H32 0.9500
C32 C33 1.324(3)
C33 H33 0.9500
O41 C42 1.207(4)
C41 H41A 0.9800
C41 H41B 0.9800
C41 H41C 0.9800
C41 C42 1.483(5)
C42 O42A 1.377(12)
C42 O42B 1.335(13)
O42A C43A 1.458(12)
C43A H43A 0.9900
C43A H43B 0.9900
C43A C44A 1.469(10)
C44A H44A 0.9800
C44A H44B 0.9800
C44A H44C 0.9800
O42B C43B 1.443(13)
C43B H43C 0.9900
C43B H43D 0.9900
C43B C44B 1.486(10)
C44B H44D 0.9800
C44B H44E 0.9800
C44B H44F 0.9800

loop_
_geom_hbond_atom_site_label_D
_geom_hbond_atom_site_label_H
_geom_hbond_atom_site_label_A
_geom_hbond_distance_DH
_geom_hbond_distance_HA
_geom_hbond_distance_DA
_geom_hbond_angle_DHA
_geom_hbond_site_symmetry_A
N1 H1 O3 0.75(4) 2.24(4) 2.955(2) 160(3) .
N4 H4 O1 0.82(3) 1.91(3) 2.701(2) 160(3) 3_746

loop_
_geom_torsion_atom_site_label_1
_geom_torsion_atom_site_label_2
_geom_torsion_atom_site_label_3
_geom_torsion_atom_site_label_4
_geom_torsion
O1 C2 C3 N2 169.83(19)
O1 C2 C3 C4 -73.5(3)
O4 C9 C10 C11 140.4(3)
O4 C9 C10 C15 -42.0(4)
N1 C1 C16 C17 134.8(2)
N1 C1 C16 C21 -48.0(3)
N1 C1 C22 C23 129.4(2)
N1 C1 C22 C27 -51.1(3)
N1 C2 C3 N2 -14.3(3)
N1 C2 C3 C4 102.4(2)
N2 C3 C4 C5 -31.1(2)
N3 N4 C8 O3 11.0(3)
N3 N4 C8 O4 -171.31(17)
N3 C28 C29 C30 125.0(3)
N3 C28 C33 C32 -127.6(2)
N4 N3 C7 O2 147.7(2)
N4 N3 C7 N2 -33.2(3)
N4 N3 C28 C29 -55.8(2)
N4 N3 C28 C33 69.6(2)
C1 N1 C2 O1 0.8(3)
C1 N1 C2 C3 -175.08(19)
C1 C16 C17 C18 178.3(2)
C1 C16 C21 C20 -178.1(2)
C1 C22 C23 C24 178.6(2)
C1 C22 C27 C26 -178.8(2)
C2 N1 C1 C16 150.5(2)
C2 N1 C1 C22 -81.4(2)
C2 C3 C4 C5 -153.92(17)
C3 N2 C6 C5 15.8(2)
C3 N2 C7 O2 -2.1(3)
C3 N2 C7 N3 178.83(17)
C3 C4 C5 C6 41.0(2)
C4 C5 C6 N2 -34.9(2)
C6 N2 C3 C2 130.28(18)
C6 N2 C3 C4 9.6(2)
C6 N2 C7 O2 144.7(2)
C6 N2 C7 N3 -34.4(3)
C7 N2 C3 C2 -79.0(2)
C7 N2 C3 C4 160.35(17)
C7 N2 C6 C5 -132.4(2)
C7 N3 N4 C8 -61.0(3)
C7 N3 C28 C29 95.9(2)
C7 N3 C28 C33 -138.74(19)
C8 O4 C9 C10 -79.5(3)
C9 O4 C8 O3 -4.0(3)
C9 O4 C8 N4 178.33(19)
C9 C10 C11 C12 176.2(3)
C9 C10 C15 C14 -178.1(3)
C10 C11 C12 C13 2.6(5)
C11 C10 C15 C14 -0.5(5)
C11 C12 C13 C14 -1.5(5)
C12 C13 C14 C15 -0.5(6)
C13 C14 C15 C10 1.5(6)
C15 C10 C11 C12 -1.5(5)
C16 C1 C22 C23 -105.5(2)
C16 C1 C22 C27 74.0(3)
C16 C17 C18 C19 -0.2(4)
C17 C16 C21 C20 -0.7(4)
C17 C18 C19 C20 -1.0(4)
C18 C19 C20 C21 1.3(4)
C19 C20 C21 C16 -0.4(4)
C21 C16 C17 C18 1.1(4)
C22 C1 C16 C17 8.4(3)
C22 C1 C16 C21 -174.38(19)
C22 C23 C24 C25 -0.1(4)
C23 C22 C27 C26 0.7(3)
C23 C24 C25 C26 1.2(4)
C24 C25 C26 C27 -1.4(4)
C25 C26 C27 C22 0.5(4)
C27 C22 C23 C24 -0.9(3)
C28 N3 N4 C8 90.5(2)
C28 N3 C7 O2 -2.8(3)
C28 N3 C7 N2 176.25(19)
C28 C29 C30 C31 1.1(4)
C29 C28 C33 C32 -2.6(3)
C29 C30 C31 C32 -2.9(4)
C30 C31 C32 C33 1.9(4)
C31 C32 C33 C28 0.8(4)
C33 C28 C29 C30 1.7(3)
O41 C42 O42A C43A 5.9(12)
O41 C42 O42B C43B 4.2(13)
C41 C42 O42A C43A 177.7(7)
C41 C42 O42B C43B -167.6(8)
C42 O42A C43A C44A 87.3(11)
C42 O42B C43B C44B -178.8(9)
O42A C42 O42B C43B 117(5)
O42B C42 O42A C43A -72(4)
